data_7240236
loop_
_publ_author_name
'Zhang, Ya-Jie'
'Yin, Lei'
'Li, Jing'
'Hu, Zhao-Bo'
'Ouyang, Zhong-Wen'
'Song, You'
'Wang, Zhenxing'

_publ_section_title
;
 Synthesis, crystal structures, HF-EPR, and magnetic properties of
 six-coordinate transition metal (Co, Ni, and Cu) compounds with a
 4-amino-1,2,4-triazole Schiff-base ligand
;
_journal_issue 22
_journal_name_full 'RSC Advances'
_journal_page_first 12833
_journal_page_last 12840
_journal_paper_doi 10.1039/C9RA10851C
_journal_volume 10
_journal_year 2020
_chemical_formula_moiety 'C20 H22 N8 Ni O6'
_chemical_formula_sum 'C20 H22 N8 Ni O6'
_chemical_formula_weight 529.16
_space_group_crystal_system monoclinic
_space_group_IT_number 14
_space_group_name_Hall '-P 2ybc'
_space_group_name_H-M_alt 'P 1 21/c 1'
_atom_sites_solution_hydrogens mixed
_atom_sites_solution_primary dual
_audit_creation_date 2019-01-17
_audit_creation_method
;
Olex2 1.2
(compiled 2018.05.29 svn.r3508 for OlexSys, GUI svn.r5506)
;
_audit_update_record
;
2019-12-04 deposited with the CCDC.	2020-03-11 downloaded from the CCDC.
;
_cell_angle_alpha 90
_cell_angle_beta 102.169(2)
_cell_angle_gamma 90
_cell_formula_units_Z 2
_cell_length_a 9.0895(2)
_cell_length_b 15.5758(3)
_cell_length_c 7.7921(2)
_cell_measurement_reflns_used 3177
_cell_measurement_temperature 293
_cell_measurement_theta_max 76.1660
_cell_measurement_theta_min 2.8330
_cell_volume 1078.39(4)
_computing_cell_refinement 'CrysAlisPro 1.171.39.34b (Rigaku OD, 2017)'
_computing_data_collection 'CrysAlisPro 1.171.39.34b (Rigaku OD, 2017)'
_computing_data_reduction 'CrysAlisPro 1.171.39.34b (Rigaku OD, 2017)'
_computing_molecular_graphics 'Olex2 (Dolomanov et al., 2009)'
_computing_publication_material 'Olex2 (Dolomanov et al., 2009)'
_computing_structure_refinement 'ShelXL (Sheldrick, 2015)'
_computing_structure_solution 'ShelXT (Sheldrick, 2015)'
_diffrn_ambient_temperature 293
_diffrn_detector 'CCD plate'
_diffrn_detector_type HyPix
_diffrn_measured_fraction_theta_full 0.997
_diffrn_measured_fraction_theta_max 0.997
_diffrn_measurement_details
;
List of Runs (angles in degrees, time in seconds):

  # Type    Start    End  Width  t~exp~   \w     \q     \k     \f   Frames
#--------------------------------------------------------------------------
  1  \w    -29.00  67.00   0.50    0.05    --   43.80 -57.00  30.00  192
  2  \w     53.00  78.00   0.50    0.05    --   43.80-134.00 167.00   50
  3  \w     38.00 114.00   0.50    0.10    --  111.75-134.00 167.00  152
  4  \w     83.00 125.00   0.50    0.10    --  111.75-134.00 -12.00   84
  5  \w     53.00  79.00   0.50    0.10    --  111.75 -94.00-150.00   52
  6  \w     39.00 108.00   0.50    0.10    --  111.75 -94.00-180.00  138
  7  \w     39.00 134.00   0.50    0.10    --  111.75 -45.00 -60.00  190
  8  \w     88.00 114.00   0.50    0.10    --  111.75  30.00  60.00   52
  9  \w    136.00 178.00   0.50    0.10    --  111.75  30.00  60.00   84
 10  \w    140.00 165.00   0.50    0.10    --  111.75  45.00 150.00   50
 11  \w    111.00 137.00   0.50    0.10    --  111.75 134.00  54.00   52
 12  \w     91.00 136.00   0.50    0.10    --  111.75  45.00 150.00   90
 13  \w     41.00  72.00   0.50    0.10    --  111.75 -94.00 -30.00   62
 14  \w    -52.00 -21.00   0.50    0.05    --  -43.80 -57.00-120.00   62
 15  \w   -104.00 -65.00   0.50    0.10    --  -90.25-134.00 -12.00   78
 16  \w   -118.00 -92.00   0.50    0.05    --  -43.80-134.00 -12.00   52
 17  \w    -88.00 -54.00   0.50    0.05    --  -43.80 134.00-125.00   68
 18  \w    -82.00 -57.00   0.50    0.10    --  -90.25 134.00-125.00   50
 19  \w   -113.00 -71.00   0.50    0.05    --  -43.80 -57.00-120.00   84
 20  \w   -155.00 -96.00   0.50    0.10    --  -90.25 -94.00  90.00  118
 21  \w   -114.00 -77.00   0.50    0.05    --  -43.80-134.00 167.00   74
;
_diffrn_measurement_device 'four-circle diffractometer'
_diffrn_measurement_device_type 'XtaLAB Synergy, Dualflex, HyPix'
_diffrn_measurement_method '\w scans'
_diffrn_orient_matrix_type 'CrysAlisPro convention (1999,Acta A55,543-557)'
_diffrn_orient_matrix_UB_11 0.0613710000
_diffrn_orient_matrix_UB_12 -0.0922266000
_diffrn_orient_matrix_UB_13 0.0007490000
_diffrn_orient_matrix_UB_21 -0.1584344000
_diffrn_orient_matrix_UB_22 -0.0357274000
_diffrn_orient_matrix_UB_23 -0.0024562000
_diffrn_orient_matrix_UB_31 -0.0343580000
_diffrn_orient_matrix_UB_32 0.0001640000
_diffrn_orient_matrix_UB_33 -0.2022808000
_diffrn_radiation_monochromator mirror
_diffrn_radiation_probe x-ray
_diffrn_radiation_type CuK\a
_diffrn_radiation_wavelength 1.54184
_diffrn_reflns_av_R_equivalents 0.0314
_diffrn_reflns_av_unetI/netI 0.0315
_diffrn_reflns_Laue_measured_fraction_full 0.997
_diffrn_reflns_Laue_measured_fraction_max 0.997
_diffrn_reflns_limit_h_max 10
_diffrn_reflns_limit_h_min -10
_diffrn_reflns_limit_k_max 18
_diffrn_reflns_limit_k_min -17
_diffrn_reflns_limit_l_max 6
_diffrn_reflns_limit_l_min -9
_diffrn_reflns_number 5599
_diffrn_reflns_point_group_measured_fraction_full 0.997
_diffrn_reflns_point_group_measured_fraction_max 0.997
_diffrn_reflns_theta_full 67.065
_diffrn_reflns_theta_max 67.065
_diffrn_reflns_theta_min 4.977
_diffrn_source 'micro-focus sealed X-ray tube'
_diffrn_source_type 'PhotonJet (Cu) X-ray Source'
_exptl_absorpt_coefficient_mu 1.814
_exptl_absorpt_correction_T_max 1.00000
_exptl_absorpt_correction_T_min 0.84399
_exptl_absorpt_correction_type multi-scan
_exptl_absorpt_process_details
;
CrysAlisPro 1.171.39.34b (Rigaku Oxford Diffraction, 2017)
Empirical absorption correction using spherical harmonics,
 implemented in SCALE3 ABSPACK scaling algorithm.
;
_exptl_crystal_colour 'clear yellow'
_exptl_crystal_colour_lustre clear
_exptl_crystal_colour_primary yellow
_exptl_crystal_density_diffrn 1.630
_exptl_crystal_description block
_exptl_crystal_F_000 548
_exptl_crystal_preparation 'Magnetic properties'
_exptl_crystal_size_max 0.2
_exptl_crystal_size_mid 0.2
_exptl_crystal_size_min 0.2
_refine_diff_density_max 0.234
_refine_diff_density_min -0.415
_refine_diff_density_rms 0.062
_refine_ls_extinction_method none
_refine_ls_goodness_of_fit_ref 1.074
_refine_ls_hydrogen_treatment mixed
_refine_ls_matrix_type full
_refine_ls_number_parameters 166
_refine_ls_number_reflns 1924
_refine_ls_number_restraints 1
_refine_ls_restrained_S_all 1.074
_refine_ls_R_factor_all 0.0388
_refine_ls_R_factor_gt 0.0338
_refine_ls_shift/su_max 0.000
_refine_ls_shift/su_mean 0.000
_refine_ls_structure_factor_coef Fsqd
_refine_ls_weighting_details 'w=1/[\s^2^(Fo^2^)+(0.0405P)^2^+0.7782P] where P=(Fo^2^+2Fc^2^)/3'
_refine_ls_weighting_scheme calc
_refine_ls_wR_factor_gt 0.0868
_refine_ls_wR_factor_ref 0.0929
_reflns_Friedel_coverage 0.000
_reflns_number_gt 1753
_reflns_number_total 1924
_reflns_threshold_expression 'I > 2\s(I)'
_cod_data_source_file c9ra10851c2.cif
_cod_data_source_block wangzhengxin-ni-20190117
_cod_depositor_comments 'Adding full bibliography for 7240236.cif.'
_cod_database_code 7240236
_shelx_shelxl_version_number 2018/3
_chemical_oxdiff_formula 'Ni C H O N Cl'
_shelx_space_group_comment
;
The symmetry employed for this shelxl refinement is uniquely defined
by the following loop, which should always be used as a source of
symmetry information in preference to the above space-group names.
They are only intended as comments.
;
_shelx_estimated_absorpt_t_max 0.713
_shelx_estimated_absorpt_t_min 0.713
_reflns_odcompleteness_completeness 99.90
_reflns_odcompleteness_iscentric 1
_reflns_odcompleteness_theta 66.97
_olex2_refinement_description
;
1. Fixed Uiso
 At 1.2 times of:
  All C(H) groups
 At 1.5 times of:
  All C(H,H,H) groups, All O(H) groups
2. Restrained distances
 O3-H3B
 0.85 with sigma of 0.01
3.a Rotating group:
 O3(H3A)
3.b Aromatic/amide H refined with riding coordinates:
 C2(H2), C3(H3), C4(H4), C8(H8), C9(H9), C10(H10)
3.c Idealised Me refined as rotating group:
 C7(H7A,H7B,H7C)
;
_olex2_submission_special_instructions 'No special instructions were received'
_oxdiff_exptl_absorpt_empirical_details
;
Empirical correction (ABSPACK) includes:
- Absorption correction using spherical harmonics
- Frame scaling
;
_oxdiff_exptl_absorpt_empirical_full_max 1.159
_oxdiff_exptl_absorpt_empirical_full_min 0.902

loop_
_space_group_symop_operation_xyz
'x, y, z'
'-x, y+1/2, -z+1/2'
'-x, -y, -z'
'x, -y-1/2, z-1/2'

loop_
_atom_site_label
_atom_site_type_symbol
_atom_site_fract_x
_atom_site_fract_y
_atom_site_fract_z
_atom_site_U_iso_or_equiv
_atom_site_adp_type
_atom_site_occupancy
_atom_site_site_symmetry_order
_atom_site_calc_flag
_atom_site_refinement_flags_posn
_atom_site_refinement_flags_adp
_atom_site_refinement_flags_occupancy
_atom_site_disorder_assembly
_atom_site_disorder_group
Ni1 Ni 0.000000 0.500000 0.500000 0.02095(16) Uani 1 2 d S T P . .
O1 O 0.2502(2) 0.62916(11) 0.1327(2) 0.0399(4) Uani 1 1 d . . . . .
O2 O 0.14096(16) 0.54130(9) 0.35705(18) 0.0256(3) Uani 1 1 d . . . . .
O3 O 0.00359(19) 0.62323(10) 0.6224(2) 0.0317(4) Uani 1 1 d D . . . .
H3A H -0.040352 0.620380 0.709953 0.048 Uiso 1 1 d GR . . . .
N1 N 0.18420(19) 0.46986(11) 0.6934(2) 0.0226(4) Uani 1 1 d . . . . .
N2 N 0.1677(2) 0.41559(11) 0.8338(2) 0.0238(4) Uani 1 1 d . . . . .
N3 N 0.1130(3) 0.30059(12) 0.9668(2) 0.0370(5) Uani 1 1 d . . . . .
N4 N 0.1205(2) 0.36985(13) 1.0800(2) 0.0352(5) Uani 1 1 d . . . . .
C1 C 0.3398(3) 0.62340(13) 0.2976(3) 0.0268(4) Uani 1 1 d . . . . .
C2 C 0.4790(3) 0.66025(14) 0.3500(3) 0.0312(5) Uani 1 1 d . . . . .
H2 H 0.518961 0.693024 0.271085 0.037 Uiso 1 1 calc R . . . .
C3 C 0.5616(2) 0.64874(15) 0.5223(3) 0.0349(5) Uani 1 1 d . . . . .
H3 H 0.655671 0.674163 0.557617 0.042 Uiso 1 1 calc R . . . .
C4 C 0.5037(2) 0.60050(15) 0.6368(3) 0.0314(5) Uani 1 1 d . . . . .
H4 H 0.560001 0.592386 0.749947 0.038 Uiso 1 1 calc R . . . .
C5 C 0.3598(2) 0.56212(13) 0.5886(3) 0.0247(4) Uani 1 1 d . . . . .
C6 C 0.2726(2) 0.57329(12) 0.4151(3) 0.0220(4) Uani 1 1 d . . . . .
C7 C 0.2913(4) 0.69008(18) 0.0155(3) 0.0511(7) Uani 1 1 d . . . . .
H7A H 0.215348 0.691660 -0.090819 0.077 Uiso 1 1 calc GR . . . .
H7B H 0.385866 0.673943 -0.011264 0.077 Uiso 1 1 calc GR . . . .
H7C H 0.300301 0.745822 0.069251 0.077 Uiso 1 1 calc GR . . . .
C8 C 0.3134(2) 0.50755(13) 0.7145(3) 0.0237(4) Uani 1 1 d . . . . .
H8 H 0.381603 0.498383 0.819940 0.028 Uiso 1 1 calc R . . . .
C9 C 0.1398(3) 0.33066(14) 0.8203(3) 0.0345(5) Uani 1 1 d . . . . .
H9 H 0.139775 0.298010 0.720315 0.041 Uiso 1 1 calc R . . . .
C10 C 0.1519(3) 0.43770(14) 0.9970(3) 0.0304(5) Uani 1 1 d . . . . .
H10 H 0.161977 0.493019 1.042904 0.037 Uiso 1 1 calc R . . . .
H3B H -0.013(4) 0.6728(11) 0.577(4) 0.062(10) Uiso 1 1 d D . . . .

loop_
_atom_site_aniso_label
_atom_site_aniso_U_11
_atom_site_aniso_U_22
_atom_site_aniso_U_33
_atom_site_aniso_U_23
_atom_site_aniso_U_13
_atom_site_aniso_U_12
Ni1 0.0221(3) 0.0217(3) 0.0195(3) 0.00252(18) 0.00530(19) -0.00207(18)
O1 0.0549(11) 0.0380(9) 0.0275(8) 0.0055(7) 0.0102(7) -0.0207(8)
O2 0.0254(7) 0.0305(8) 0.0218(7) 0.0013(6) 0.0066(6) -0.0066(6)
O3 0.0452(9) 0.0242(8) 0.0287(8) -0.0002(6) 0.0145(7) 0.0017(7)
N1 0.0268(9) 0.0223(8) 0.0188(8) 0.0054(7) 0.0049(7) 0.0001(7)
N2 0.0301(9) 0.0224(9) 0.0194(8) 0.0040(7) 0.0062(7) 0.0019(7)
N3 0.0576(13) 0.0254(10) 0.0305(10) 0.0030(8) 0.0152(9) -0.0007(9)
N4 0.0489(12) 0.0329(11) 0.0251(9) 0.0007(8) 0.0108(8) -0.0002(9)
C1 0.0341(11) 0.0204(10) 0.0293(10) -0.0034(8) 0.0147(9) -0.0036(9)
C2 0.0320(11) 0.0226(10) 0.0445(12) -0.0018(9) 0.0204(10) -0.0048(9)
C3 0.0231(11) 0.0278(11) 0.0558(14) -0.0061(10) 0.0125(10) -0.0053(9)
C4 0.0239(11) 0.0298(12) 0.0394(12) -0.0024(9) 0.0041(9) -0.0005(9)
C5 0.0242(10) 0.0206(10) 0.0301(10) -0.0006(8) 0.0071(8) -0.0007(8)
C6 0.0253(10) 0.0171(9) 0.0260(10) -0.0031(8) 0.0108(8) -0.0015(8)
C7 0.0715(19) 0.0477(16) 0.0356(13) 0.0121(12) 0.0143(13) -0.0235(14)
C8 0.0238(10) 0.0226(10) 0.0231(10) 0.0002(8) 0.0009(8) 0.0026(8)
C9 0.0556(15) 0.0224(11) 0.0270(11) -0.0004(9) 0.0120(10) 0.0037(10)
C10 0.0397(13) 0.0257(11) 0.0259(10) -0.0023(9) 0.0070(9) -0.0007(9)

loop_
_atom_type_symbol
_atom_type_description
_atom_type_scat_dispersion_real
_atom_type_scat_dispersion_imag
_atom_type_scat_source
C C 0.0181 0.0091 'International Tables Vol C Tables 4.2.6.8 and 6.1.1.4'
H H 0.0000 0.0000 'International Tables Vol C Tables 4.2.6.8 and 6.1.1.4'
N N 0.0311 0.0180 'International Tables Vol C Tables 4.2.6.8 and 6.1.1.4'
Ni Ni -3.0029 0.5091 'International Tables Vol C Tables 4.2.6.8 and 6.1.1.4'
O O 0.0492 0.0322 'International Tables Vol C Tables 4.2.6.8 and 6.1.1.4'

loop_
_geom_angle_atom_site_label_1
_geom_angle_atom_site_label_2
_geom_angle_atom_site_label_3
_geom_angle
_geom_angle_site_symmetry_1
_geom_angle_site_symmetry_3
_geom_angle_publ_flag
O2 Ni1 O2 180.00(5) . 3_566 ?
O2 Ni1 O3 90.48(6) . . ?
O2 Ni1 O3 89.52(6) 3_566 . ?
O2 Ni1 O3 89.52(6) . 3_566 ?
O2 Ni1 O3 90.48(6) 3_566 3_566 ?
O2 Ni1 N1 92.12(6) . 3_566 ?
O2 Ni1 N1 87.88(6) . . ?
O2 Ni1 N1 92.12(6) 3_566 . ?
O2 Ni1 N1 87.88(6) 3_566 3_566 ?
O3 Ni1 O3 180.0 3_566 . ?
N1 Ni1 O3 86.83(7) . . ?
N1 Ni1 O3 93.17(7) . 3_566 ?
N1 Ni1 O3 93.18(7) 3_566 . ?
N1 Ni1 O3 86.82(7) 3_566 3_566 ?
N1 Ni1 N1 180.0 3_566 . ?
C1 O1 C7 117.49(19) . . ?
C6 O2 Ni1 126.41(12) . . ?
N2 N1 Ni1 120.02(12) . . ?
C8 N1 Ni1 124.53(14) . . ?
C8 N1 N2 114.50(16) . . ?
C9 N2 N1 125.10(17) . . ?
C9 N2 C10 105.53(18) . . ?
C10 N2 N1 128.57(18) . . ?
C9 N3 N4 106.53(18) . . ?
C10 N4 N3 107.58(17) . . ?
O1 C1 C6 112.67(18) . . ?
C2 C1 O1 125.45(19) . . ?
C2 C1 C6 121.9(2) . . ?
C1 C2 C3 120.3(2) . . ?
C4 C3 C2 119.8(2) . . ?
C3 C4 C5 121.7(2) . . ?
C4 C5 C6 119.87(19) . . ?
C4 C5 C8 117.34(19) . . ?
C6 C5 C8 122.60(18) . . ?
O2 C6 C1 118.40(18) . . ?
O2 C6 C5 125.14(18) . . ?
C5 C6 C1 116.45(18) . . ?
N1 C8 C5 125.13(19) . . ?
N3 C9 N2 110.55(19) . . ?
N4 C10 N2 109.77(19) . . ?

loop_
_geom_bond_atom_site_label_1
_geom_bond_atom_site_label_2
_geom_bond_distance
_geom_bond_site_symmetry_2
_geom_bond_publ_flag
Ni1 O2 1.9743(14) . ?
Ni1 O2 1.9743(14) 3_566 ?
Ni1 O3 2.1404(15) 3_566 ?
Ni1 O3 2.1404(15) . ?
Ni1 N1 2.0571(16) 3_566 ?
Ni1 N1 2.0571(16) . ?
O1 C1 1.372(3) . ?
O1 C7 1.421(3) . ?
O2 C6 1.287(2) . ?
N1 N2 1.415(2) . ?
N1 C8 1.292(3) . ?
N2 C9 1.347(3) . ?
N2 C10 1.354(3) . ?
N3 N4 1.386(3) . ?
N3 C9 1.304(3) . ?
N4 C10 1.302(3) . ?
C1 C2 1.371(3) . ?
C1 C6 1.434(3) . ?
C2 C3 1.404(4) . ?
C3 C4 1.355(3) . ?
C4 C5 1.415(3) . ?
C5 C6 1.426(3) . ?
C5 C8 1.427(3) . ?
